data_2100588
loop_
_publ_author_name
'S. M. Hawxwell'
'H. Adams'
'L. Brammer'

_publ_section_title
;
 Two-dimensional metal-organic frameworks containing linear
 dicarboxylates
;
_journal_coeditor_code BM5038
_journal_date_accepted 2006-08-18
_journal_date_recd_electronic 2006-06-14
_journal_issue 5
_journal_name_full 'Acta Crystallographica Section B'
_journal_page_first 808
_journal_page_last 814
_journal_paper_category FA
_journal_paper_doi 10.1107/S0108768106033283
_journal_volume 62
_journal_year 2006
_chemical_formula_moiety 'C11 H11 N O5 Zn'
_chemical_formula_sum 'C11 H11 N O5 Zn'
_chemical_formula_weight 302.58
_chemical_name_systematic
;
 ?
;
_space_group_IT_number 2
_symmetry_cell_setting triclinic
_symmetry_space_group_name_Hall '-P 1'
_symmetry_space_group_name_H-M 'P -1'
_atom_sites_solution_hydrogens geom
_atom_sites_solution_primary direct
_atom_sites_solution_secondary difmap
_audit_creation_method SHELXL-97
_cell_angle_alpha 103.228(3)
_cell_angle_beta 100.715(3)
_cell_angle_gamma 99.844(4)
_cell_formula_units_Z 2
_cell_length_a 7.9853(18)
_cell_length_b 8.959(2)
_cell_length_c 9.055(2)
_cell_measurement_reflns_used 3803
_cell_measurement_temperature 150(2)
_cell_measurement_theta_max 55.066
_cell_measurement_theta_min 4.754
_cell_volume 604.0(2)
_computing_cell_refinement 'Bruker SMART'
_computing_data_collection 'Bruker SMART'
_computing_data_reduction 'Bruker SHELXTL'
_computing_molecular_graphics 'Bruker SHELXTL'
_computing_publication_material 'Bruker SHELXTL'
_computing_structure_refinement 'SHELXL-97 (Sheldrick, 1997)'
_computing_structure_solution 'SHELXS-97 (Sheldrick, 1990)'
_diffrn_ambient_temperature 150(2)
_diffrn_detector_area_resol_mean 100
_diffrn_measured_fraction_theta_full 0.995
_diffrn_measured_fraction_theta_max 0.959
_diffrn_measurement_device_type 'Bruker SMART 1000'
_diffrn_measurement_method '\w scans'
_diffrn_radiation_monochromator graphite
_diffrn_radiation_source 'fine-focus sealed tube'
_diffrn_radiation_type MoK\a
_diffrn_radiation_wavelength 0.71073
_diffrn_reflns_av_R_equivalents 0.0420
_diffrn_reflns_av_sigmaI/netI 0.0501
_diffrn_reflns_limit_h_max 10
_diffrn_reflns_limit_h_min -10
_diffrn_reflns_limit_k_max 11
_diffrn_reflns_limit_k_min -11
_diffrn_reflns_limit_l_max 11
_diffrn_reflns_limit_l_min -11
_diffrn_reflns_number 6736
_diffrn_reflns_theta_full 25.00
_diffrn_reflns_theta_max 27.56
_diffrn_reflns_theta_min 2.38
_diffrn_standards_decay_% 0
_diffrn_standards_interval_count 0
_diffrn_standards_interval_time 0
_diffrn_standards_number 0
_exptl_absorpt_coefficient_mu 2.045
_exptl_absorpt_correction_T_max 0.7914
_exptl_absorpt_correction_T_min 0.6734
_exptl_absorpt_correction_type multi-scan
_exptl_absorpt_process_details sadabs
_exptl_crystal_colour colourless
_exptl_crystal_density_diffrn 1.664
_exptl_crystal_density_method 'not measured'
_exptl_crystal_description block
_exptl_crystal_F_000 308
_exptl_crystal_size_max 0.21
_exptl_crystal_size_mid 0.14
_exptl_crystal_size_min 0.12
_refine_diff_density_max 1.976
_refine_diff_density_min -0.754
_refine_ls_extinction_method none
_refine_ls_goodness_of_fit_ref 1.169
_refine_ls_hydrogen_treatment constr
_refine_ls_matrix_type full
_refine_ls_number_parameters 165
_refine_ls_number_reflns 2684
_refine_ls_number_restraints 0
_refine_ls_restrained_S_all 1.169
_refine_ls_R_factor_all 0.0630
_refine_ls_R_factor_gt 0.0561
_refine_ls_shift/su_max 0.001
_refine_ls_shift/su_mean 0.000
_refine_ls_structure_factor_coef Fsqd
_refine_ls_weighting_details 'calc w=1/[\s^2^(Fo^2^)+(0.0772P)^2^+1.7052P] where P=(Fo^2^+2Fc^2^)/3'
_refine_ls_weighting_scheme calc
_refine_ls_wR_factor_gt 0.1548
_refine_ls_wR_factor_ref 0.1589
_reflns_number_gt 2354
_reflns_number_total 2684
_reflns_threshold_expression >2sigma(I)
_cod_data_source_file bm5038.cif
_cod_data_source_block 1
_cod_depositor_comments
;
The following automatic conversions were performed:
'_symmetry_cell_setting' value 'Triclinic' changed to 'triclinic'
according to '/home/saulius/struct/CIF-dictionaries/cif_core.dic'
dictionary named 'cif_core.dic' version 2.4.1 from 2010-06-29.

Automatic conversion script
Id: cif_fix_enum 1527 2010-12-29 10:47:43Z saulius 

The following automatic conversions were performed:

'_symmetry_cell_setting' value 'Triclinic' changed to 'triclinic'
according to /home/saulius/struct/CIF-dictionaries/cif_core.dic
dictionary named 'cif_core.dic' version 2.4.1 from 2010-06-29.

Automatic conversion script
Id: cif_fix_values 1715 2011-07-08 13:25:40Z adriana 
;
_cod_original_sg_symbol_H-M P-1
_cod_database_code 2100588

loop_
_symmetry_equiv_pos_as_xyz
'x, y, z'
'-x, -y, -z'

loop_
_atom_site_type_symbol
_atom_site_label
_atom_site_fract_x
_atom_site_fract_y
_atom_site_fract_z
_atom_site_U_iso_or_equiv
_atom_site_adp_type
_atom_site_calc_flag
_atom_site_refinement_flags
_atom_site_occupancy
Zn Zn1 1.07874(6) 0.39634(6) 0.39517(6) 0.0181(2) Uani d . 1
C C1 0.7844(6) 0.5095(6) 0.2564(6) 0.0265(10) Uani d . 1
C C2 0.6371(6) 0.5043(6) 0.1213(6) 0.0254(10) Uani d . 1
C C3 0.4719(7) 0.5036(7) 0.1449(6) 0.0326(11) Uani d . 1
H H3 0.4517 0.5071 0.2457 0.039 Uiso calc R 1
C C4 0.6659(7) 0.5022(7) -0.0233(6) 0.0341(12) Uani d . 1
H H4 0.7799 0.5047 -0.0406 0.041 Uiso calc R 1
O O1 0.7800(6) 0.5874(5) 0.3878(5) 0.0415(10) Uani d . 1
O O2 0.9001(5) 0.4375(6) 0.2252(5) 0.0435(10) Uani d . 1
C C11 0.7679(6) 0.2643(6) 0.5054(6) 0.0266(10) Uani d . 1
C C12 0.6293(6) 0.1271(6) 0.5019(6) 0.0256(10) Uani d . 1
C C13 0.4737(7) 0.1522(6) 0.5423(8) 0.0364(13) Uani d . 1
H H13 0.4553 0.2560 0.5698 0.044 Uiso calc R 1
C C14 0.6532(8) -0.0268(7) 0.4575(8) 0.0398(14) Uani d . 1
H H14 0.7573 -0.0448 0.4271 0.048 Uiso calc R 1
O O11 0.7625(5) 0.3965(4) 0.5869(5) 0.0390(10) Uani d . 1
O O12 0.8802(6) 0.2383(5) 0.4295(6) 0.0438(10) Uani d . 1
C C1S 1.1129(9) 0.0941(7) 0.2369(7) 0.0406(13) Uani d . 1
H H1S 1.0235 0.0645 0.2876 0.049 Uiso calc R 1
C C2S 1.0900(16) -0.1828(10) 0.1267(11) 0.087(3) Uani d . 1
H H2S1 1.0684 -0.2387 0.0161 0.131 Uiso calc R 1
H H2S2 0.9795 -0.1930 0.1597 0.131 Uiso calc R 1
H H2S3 1.1711 -0.2280 0.1890 0.131 Uiso calc R 1
C C3S 1.3073(13) 0.0203(13) 0.0761(13) 0.091(3) Uani d . 1
H H3S1 1.2946 -0.0621 -0.0200 0.136 Uiso calc R 1
H H3S2 1.4190 0.0294 0.1479 0.136 Uiso calc R 1
H H3S3 1.3045 0.1208 0.0512 0.136 Uiso calc R 1
O O1S 1.1722(5) 0.2388(5) 0.2588(5) 0.0355(9) Uani d . 1
N N1S 1.1649(9) -0.0200(7) 0.1490(7) 0.0545(15) Uani d . 1

loop_
_atom_site_aniso_label
_atom_site_aniso_U_11
_atom_site_aniso_U_22
_atom_site_aniso_U_33
_atom_site_aniso_U_12
_atom_site_aniso_U_13
_atom_site_aniso_U_23
Zn1 0.0157(3) 0.0169(3) 0.0183(3) -0.00170(18) -0.00090(19) 0.00568(19)
C1 0.024(2) 0.026(2) 0.024(2) -0.0008(19) -0.0051(19) 0.0095(19)
C2 0.024(2) 0.021(2) 0.025(2) 0.0024(18) -0.0050(19) 0.0060(18)
C3 0.030(3) 0.048(3) 0.018(2) 0.008(2) 0.002(2) 0.009(2)
C4 0.024(2) 0.050(3) 0.024(3) 0.012(2) 0.002(2) 0.004(2)
O1 0.042(2) 0.051(2) 0.0242(19) 0.0174(19) -0.0090(17) 0.0051(17)
O2 0.034(2) 0.061(3) 0.032(2) 0.023(2) -0.0068(17) 0.0089(19)
C11 0.025(2) 0.021(2) 0.030(3) -0.0060(18) 0.002(2) 0.0109(19)
C12 0.021(2) 0.023(2) 0.028(2) -0.0069(18) 0.0009(19) 0.0102(19)
C13 0.029(3) 0.020(2) 0.059(4) 0.002(2) 0.015(3) 0.007(2)
C14 0.029(3) 0.027(3) 0.061(4) 0.001(2) 0.020(3) 0.004(3)
O11 0.036(2) 0.0215(18) 0.054(3) -0.0093(15) 0.0160(19) 0.0063(17)
O12 0.037(2) 0.032(2) 0.059(3) -0.0098(17) 0.025(2) 0.0077(19)
C1S 0.048(4) 0.034(3) 0.039(3) 0.015(3) 0.010(3) 0.004(2)
C2S 0.137(9) 0.040(4) 0.068(6) 0.033(5) -0.001(6) -0.007(4)
C3S 0.076(6) 0.091(7) 0.096(7) 0.031(6) 0.042(6) -0.019(6)
O1S 0.0300(19) 0.036(2) 0.037(2) 0.0087(16) 0.0108(17) -0.0007(16)
N1S 0.068(4) 0.044(3) 0.050(3) 0.027(3) 0.013(3) -0.001(3)

loop_
_atom_type_symbol
_atom_type_description
_atom_type_scat_dispersion_real
_atom_type_scat_dispersion_imag
_atom_type_scat_source
C C 0.0033 0.0016 'International Tables Vol C Tables 4.2.6.8 and 6.1.1.4'
H H 0.0000 0.0000 'International Tables Vol C Tables 4.2.6.8 and 6.1.1.4'
O O 0.0106 0.0060 'International Tables Vol C Tables 4.2.6.8 and 6.1.1.4'
Zn Zn 0.2839 1.4301 'International Tables Vol C Tables 4.2.6.8 and 6.1.1.4'
N N 0.0061 0.0033 'International Tables Vol C Tables 4.2.6.8 and 6.1.1.4'

loop_
_geom_angle_atom_site_label_1
_geom_angle_atom_site_label_2
_geom_angle_atom_site_label_3
_geom_angle_site_symmetry_1
_geom_angle_site_symmetry_3
_geom_angle
O1S Zn1 O11 . 2_766 103.83(17)
O1S Zn1 O1 . 2_766 102.44(17)
O11 Zn1 O1 2_766 2_766 85.91(19)
O1S Zn1 O2 . . 98.23(17)
O11 Zn1 O2 2_766 . 89.38(19)
O1 Zn1 O2 2_766 . 159.33(18)
O1S Zn1 O12 . . 96.68(17)
O11 Zn1 O12 2_766 . 159.48(18)
O1 Zn1 O12 2_766 . 89.1(2)
O2 Zn1 O12 . . 88.4(2)
O1S Zn1 Zn1 . 2_766 174.45(13)
O11 Zn1 Zn1 2_766 2_766 81.55(12)
O1 Zn1 Zn1 2_766 2_766 76.34(12)
O2 Zn1 Zn1 . 2_766 83.07(12)
O12 Zn1 Zn1 . 2_766 77.93(13)
O1 C1 O2 . . 126.1(5)
O1 C1 C2 . . 116.7(5)
O2 C1 C2 . . 117.2(5)
C4 C2 C3 . . 119.2(5)
C4 C2 C1 . . 121.2(5)
C3 C2 C1 . . 119.5(5)
C2 C3 C4 . 2_665 120.8(5)
C2 C3 H3 . . 119.6
C4 C3 H3 2_665 . 119.6
C2 C4 C3 . 2_665 119.9(5)
C2 C4 H4 . . 120.0
C3 C4 H4 2_665 . 120.0
C1 O1 Zn1 . 2_766 131.5(4)
C1 O2 Zn1 . . 121.9(4)
O12 C11 O11 . . 125.4(5)
O12 C11 C12 . . 117.8(5)
O11 C11 C12 . . 116.8(5)
C13 C12 C14 . . 119.5(5)
C13 C12 C11 . . 119.8(5)
C14 C12 C11 . . 120.7(5)
C14 C13 C12 2_656 . 120.2(5)
C14 C13 H13 2_656 . 119.9
C12 C13 H13 . . 119.9
C13 C14 C12 2_656 . 120.3(5)
C13 C14 H14 2_656 . 119.9
C12 C14 H14 . . 119.9
C11 O11 Zn1 . 2_766 126.1(3)
C11 O12 Zn1 . . 128.9(4)
O1S C1S N1S . . 125.2(7)
O1S C1S H1S . . 117.4
N1S C1S H1S . . 117.4
N1S C2S H2S1 . . 109.5
N1S C2S H2S2 . . 109.5
H2S1 C2S H2S2 . . 109.5
N1S C2S H2S3 . . 109.5
H2S1 C2S H2S3 . . 109.5
H2S2 C2S H2S3 . . 109.5
N1S C3S H3S1 . . 109.5
N1S C3S H3S2 . . 109.5
H3S1 C3S H3S2 . . 109.5
N1S C3S H3S3 . . 109.5
H3S1 C3S H3S3 . . 109.5
H3S2 C3S H3S3 . . 109.5
C1S O1S Zn1 . . 120.2(4)
C1S N1S C2S . . 122.5(8)
C1S N1S C3S . . 119.1(7)
C2S N1S C3S . . 118.4(7)

loop_
_geom_bond_atom_site_label_1
_geom_bond_atom_site_label_2
_geom_bond_site_symmetry_2
_geom_bond_distance
Zn1 O1S . 1.995(4)
Zn1 O11 2_766 2.014(4)
Zn1 O1 2_766 2.035(4)
Zn1 O2 . 2.040(4)
Zn1 O12 . 2.057(4)
Zn1 Zn1 2_766 2.9510(11)
C1 O1 . 1.245(7)
C1 O2 . 1.252(7)
C1 C2 . 1.517(6)
C2 C4 . 1.368(8)
C2 C3 . 1.374(8)
C3 C4 2_665 1.389(7)
C3 H3 . 0.9500
C4 C3 2_665 1.389(7)
C4 H4 . 0.9500
O1 Zn1 2_766 2.035(4)
C11 O12 . 1.248(7)
C11 O11 . 1.256(6)
C11 C12 . 1.497(6)
C12 C13 . 1.399(8)
C12 C14 . 1.401(8)
C13 C14 2_656 1.379(7)
C13 H13 . 0.9500
C14 C13 2_656 1.379(7)
C14 H14 . 0.9500
O11 Zn1 2_766 2.014(4)
C1S O1S . 1.257(7)
C1S N1S . 1.322(8)
C1S H1S . 0.9500
C2S N1S . 1.431(11)
C2S H2S1 . 0.9800
C2S H2S2 . 0.9800
C2S H2S3 . 0.9800
C3S N1S . 1.451(12)
C3S H3S1 . 0.9800
C3S H3S2 . 0.9800
C3S H3S3 . 0.9800
